data_4023695
loop_
_publ_author_name
'Monika Mazik'
'Andr\`e Hartmann'

_publ_section_title
;
 Phenanthroline Unit as a Building Block
 for Carbohydrate Receptors
;
_journal_name_full 'Journal of Organic Chemistry'
_journal_page_first 7444
_journal_page_last 7450
_journal_paper_doi 10.1021/jo8005842
_journal_volume 73
_journal_year 2008
_chemical_formula_sum 'C44 H58 N7 O4.5'
_chemical_formula_weight 756.97
_chemical_name_systematic
;
 ?
;
_space_group_IT_number 2
_symmetry_cell_setting triclinic
_symmetry_space_group_name_Hall '-P 1'
_symmetry_space_group_name_H-M 'P -1'
_atom_sites_solution_hydrogens geom
_atom_sites_solution_primary direct
_atom_sites_solution_secondary difmap
_audit_creation_method SHELXL-97
_cell_angle_alpha 78.454(4)
_cell_angle_beta 81.613(5)
_cell_angle_gamma 86.883(4)
_cell_formula_units_Z 2
_cell_length_a 8.5389(9)
_cell_length_b 11.0794(12)
_cell_length_c 22.400(3)
_cell_measurement_reflns_used 7865
_cell_measurement_temperature 133(2)
_cell_measurement_theta_max 30.41
_cell_measurement_theta_min 2.38
_cell_volume 2053.4(4)
_computing_cell_refinement 'Bruker SAINT'
_computing_data_collection 'Bruker SMART'
_computing_data_reduction 'Bruker SAINT'
_computing_molecular_graphics 'Siemens XP'
_computing_publication_material SHELXL-97
_computing_structure_refinement 'SHELXL-97 (Sheldrick, 1997)'
_computing_structure_solution 'SHELXS-97 (Sheldrick, 1990)'
_diffrn_ambient_temperature 133(2)
_diffrn_detector_area_resol_mean 8.192
_diffrn_measured_fraction_theta_full 0.986
_diffrn_measured_fraction_theta_max 0.981
_diffrn_measurement_device_type 'Bruker SMART 1000 CCD area detector'
_diffrn_measurement_method 'phi and omega scans'
_diffrn_radiation_monochromator graphite
_diffrn_radiation_source 'fine-focus sealed tube'
_diffrn_radiation_type MoK\a
_diffrn_radiation_wavelength 0.71073
_diffrn_reflns_av_R_equivalents 0.0494
_diffrn_reflns_av_sigmaI/netI 0.0682
_diffrn_reflns_limit_h_max 12
_diffrn_reflns_limit_h_min -12
_diffrn_reflns_limit_k_max 15
_diffrn_reflns_limit_k_min -15
_diffrn_reflns_limit_l_max 32
_diffrn_reflns_limit_l_min -31
_diffrn_reflns_number 29535
_diffrn_reflns_theta_full 30.00
_diffrn_reflns_theta_max 30.54
_diffrn_reflns_theta_min 1.87
_exptl_absorpt_coefficient_mu 0.080
_exptl_absorpt_correction_type none
_exptl_crystal_colour colourless
_exptl_crystal_density_diffrn 1.224
_exptl_crystal_density_meas ?
_exptl_crystal_density_method .
_exptl_crystal_description plate
_exptl_crystal_F_000 814
_exptl_crystal_size_max 0.43
_exptl_crystal_size_mid 0.38
_exptl_crystal_size_min 0.20
_refine_diff_density_max 0.374
_refine_diff_density_min -0.325
_refine_diff_density_rms 0.051
_refine_ls_extinction_method none
_refine_ls_goodness_of_fit_ref 1.004
_refine_ls_hydrogen_treatment 'NH & OH free with SADI, rigid methyls, others riding'
_refine_ls_matrix_type full
_refine_ls_number_parameters 541
_refine_ls_number_reflns 12337
_refine_ls_number_restraints 24
_refine_ls_restrained_S_all 1.005
_refine_ls_R_factor_all 0.0960
_refine_ls_R_factor_gt 0.0504
_refine_ls_shift/su_max 0.001
_refine_ls_shift/su_mean 0.000
_refine_ls_structure_factor_coef Fsqd
_refine_ls_weighting_details 'calc w=1/[\s^2^(Fo^2^)+(0.0654P)^2^] where P=(Fo^2^+2Fc^2^)/3'
_refine_ls_weighting_scheme calc
_refine_ls_wR_factor_gt 0.1175
_refine_ls_wR_factor_ref 0.1356
_reflns_number_gt 7224
_reflns_number_total 12337
_reflns_threshold_expression >2sigma(I)
_cod_data_source_file jo8005842-file002.cif
_cod_data_source_block hope
_cod_depositor_comments
;
The following automatic conversions were performed:
'_symmetry_cell_setting' value 'Triclinic' changed to 'triclinic'
according to '/home/saulius/struct/CIF-dictionaries/cif_core.dic'
dictionary named 'cif_core.dic' version 2.4.1 from 2010-06-29.

Automatic conversion script
Id: cif_fix_enum 1527 2010-12-29 10:47:43Z saulius 
;
_cod_database_code 4023695

loop_
_symmetry_equiv_pos_as_xyz
'x, y, z'
'-x, -y, -z'

loop_
_atom_site_label
_atom_site_type_symbol
_atom_site_fract_x
_atom_site_fract_y
_atom_site_fract_z
_atom_site_U_iso_or_equiv
_atom_site_adp_type
_atom_site_occupancy
_atom_site_symmetry_multiplicity
_atom_site_calc_flag
_atom_site_refinement_flags
_atom_site_disorder_assembly
_atom_site_disorder_group
O1 O 1.03390(12) 0.27135(9) 0.35379(5) 0.0326(2) Uani 1 1 d . . .
N1 N 0.22239(13) 0.73508(10) 0.30067(5) 0.0227(2) Uani 1 1 d . . .
C2 C 0.10763(17) 0.80156(13) 0.32935(6) 0.0259(3) Uani 1 1 d . . .
C3 C 0.1100(2) 0.93887(14) 0.30704(8) 0.0377(4) Uani 1 1 d . . .
H3A H 0.2049 0.9713 0.3174 0.057 Uiso 1 1 calc R . .
H3B H 0.0154 0.9770 0.3268 0.057 Uiso 1 1 calc R . .
H3C H 0.1113 0.9578 0.2623 0.057 Uiso 1 1 calc R . .
C4 C -0.00573(17) 0.74744(14) 0.37590(7) 0.0307(3) Uani 1 1 d . . .
H4 H -0.0837 0.7970 0.3952 0.037 Uiso 1 1 calc R . .
C5 C -0.00529(17) 0.61878(14) 0.39466(7) 0.0296(3) Uani 1 1 d . . .
C6 C -0.1331(2) 0.55803(17) 0.44327(8) 0.0440(4) Uani 1 1 d . . .
H6A H -0.1118 0.4689 0.4523 0.066 Uiso 1 1 calc R . .
H6B H -0.2360 0.5746 0.4284 0.066 Uiso 1 1 calc R . .
H6C H -0.1346 0.5911 0.4808 0.066 Uiso 1 1 calc R . .
C7 C 0.10941(17) 0.55100(13) 0.36579(6) 0.0260(3) Uani 1 1 d . . .
H7 H 0.1134 0.4637 0.3775 0.031 Uiso 1 1 calc R . .
C8 C 0.22153(16) 0.61197(12) 0.31852(6) 0.0225(3) Uani 1 1 d . . .
N9 N 0.33703(15) 0.54510(11) 0.28940(6) 0.0289(3) Uani 1 1 d D . .
H09 H 0.325(2) 0.4668(13) 0.2931(7) 0.039(5) Uiso 1 1 d D . .
C10 C 0.44524(17) 0.60135(12) 0.23522(6) 0.0265(3) Uani 1 1 d . . .
H10A H 0.5168 0.6575 0.2468 0.032 Uiso 1 1 calc R . .
H10B H 0.3844 0.6496 0.2037 0.032 Uiso 1 1 calc R . .
C11 C 0.54034(16) 0.49917(11) 0.20997(6) 0.0222(3) Uani 1 1 d . . .
C12 C 0.48404(16) 0.44687(12) 0.16527(6) 0.0213(3) Uani 1 1 d . . .
C13 C 0.33402(18) 0.49849(14) 0.13920(7) 0.0315(3) Uani 1 1 d . . .
H13A H 0.2600 0.5287 0.1716 0.038 Uiso 1 1 calc R . .
H13B H 0.2818 0.4318 0.1266 0.038 Uiso 1 1 calc R . .
C14 C 0.3688(2) 0.60419(18) 0.08373(8) 0.0549(5) Uani 1 1 d . . .
H14A H 0.4122 0.6732 0.0968 0.082 Uiso 1 1 calc R . .
H14B H 0.2707 0.6313 0.0666 0.082 Uiso 1 1 calc R . .
H14C H 0.4459 0.5756 0.0523 0.082 Uiso 1 1 calc R . .
C15 C 0.56699(15) 0.34674(11) 0.14508(6) 0.0199(3) Uani 1 1 d . . .
C16 C 0.50592(17) 0.28962(12) 0.09723(6) 0.0242(3) Uani 1 1 d . . .
H16A H 0.4508 0.3535 0.0695 0.029 Uiso 1 1 calc R . .
H16B H 0.5957 0.2550 0.0721 0.029 Uiso 1 1 calc R . .
N17 N 0.39709(16) 0.19254(12) 0.12755(6) 0.0315(3) Uani 1 1 d D . .
H017 H 0.365(2) 0.1827(16) 0.1672(7) 0.041(5) Uiso 1 1 d D . .
C18 C 0.33323(16) 0.11676(12) 0.09691(6) 0.0242(3) Uani 1 1 d . . .
C19 C 0.35742(17) 0.13389(13) 0.03257(6) 0.0258(3) Uani 1 1 d . . .
H19 H 0.4195 0.1997 0.0087 0.031 Uiso 1 1 calc R . .
C20 C 0.28963(17) 0.05346(13) 0.00426(6) 0.0266(3) Uani 1 1 d . . .
C21 C 0.3110(2) 0.06984(15) -0.06464(7) 0.0356(4) Uani 1 1 d . . .
H21A H 0.3838 0.1370 -0.0827 0.053 Uiso 1 1 calc R . .
H21B H 0.2083 0.0899 -0.0794 0.053 Uiso 1 1 calc R . .
H21C H 0.3547 -0.0067 -0.0768 0.053 Uiso 1 1 calc R . .
C22 C 0.20052(18) -0.04190(13) 0.04161(7) 0.0302(3) Uani 1 1 d . . .
H22 H 0.1519 -0.0983 0.0236 0.036 Uiso 1 1 calc R . .
C23 C 0.18317(17) -0.05424(13) 0.10466(7) 0.0286(3) Uani 1 1 d . . .
C24 C 0.0866(2) -0.15409(14) 0.14700(8) 0.0390(4) Uani 1 1 d . . .
H24A H 0.1486 -0.1965 0.1789 0.058 Uiso 1 1 calc R . .
H24B H 0.0583 -0.2133 0.1234 0.058 Uiso 1 1 calc R . .
H24C H -0.0100 -0.1177 0.1663 0.058 Uiso 1 1 calc R . .
N25 N 0.24939(14) 0.02343(11) 0.13276(5) 0.0269(3) Uani 1 1 d . . .
C26 C 0.70026(16) 0.29427(11) 0.17133(6) 0.0201(3) Uani 1 1 d . . .
C27 C 0.78247(17) 0.18094(12) 0.15167(6) 0.0263(3) Uani 1 1 d . . .
H27A H 0.7034 0.1311 0.1400 0.032 Uiso 1 1 calc R . .
H27B H 0.8281 0.1302 0.1869 0.032 Uiso 1 1 calc R . .
C28 C 0.91431(19) 0.21337(14) 0.09742(7) 0.0348(4) Uani 1 1 d . . .
H28A H 0.8709 0.2671 0.0631 0.052 Uiso 1 1 calc R . .
H28B H 0.9586 0.1377 0.0845 0.052 Uiso 1 1 calc R . .
H28C H 0.9979 0.2561 0.1100 0.052 Uiso 1 1 calc R . .
C29 C 0.75598(16) 0.34798(11) 0.21557(6) 0.0209(3) Uani 1 1 d . . .
C30 C 0.89798(16) 0.29130(13) 0.24529(6) 0.0254(3) Uani 1 1 d . . .
H30A H 0.9631 0.2421 0.2180 0.030 Uiso 1 1 calc R . .
H30B H 0.9642 0.3573 0.2514 0.030 Uiso 1 1 calc R . .
N31 N 0.84506(14) 0.21203(10) 0.30483(5) 0.0243(3) Uani 1 1 d D . .
H031 H 0.7651(18) 0.1635(14) 0.3070(7) 0.037(5) Uiso 1 1 d D . .
C32 C 0.91577(16) 0.21017(12) 0.35419(6) 0.0238(3) Uani 1 1 d . . .
C34 C 0.84585(16) 0.12929(12) 0.41314(6) 0.0236(3) Uani 1 1 d . . .
N35 N 0.75365(13) 0.03938(10) 0.40879(5) 0.0233(2) Uani 1 1 d . . .
C36 C 0.69774(16) -0.03868(12) 0.46148(6) 0.0235(3) Uani 1 1 d . . .
C37 C 0.60197(16) -0.14025(13) 0.45730(6) 0.0245(3) Uani 1 1 d . . .
N38 N 0.56762(14) -0.14875(11) 0.40104(5) 0.0288(3) Uani 1 1 d . . .
C39 C 0.48241(18) -0.24316(14) 0.39761(7) 0.0337(3) Uani 1 1 d . . .
H39 H 0.4584 -0.2501 0.3584 0.040 Uiso 1 1 calc R . .
C40 C 0.42571(18) -0.33334(14) 0.44842(8) 0.0361(4) Uani 1 1 d . . .
H40 H 0.3652 -0.3993 0.4435 0.043 Uiso 1 1 calc R . .
C41 C 0.45940(18) -0.32435(14) 0.50514(8) 0.0342(4) Uani 1 1 d . . .
H41 H 0.4221 -0.3842 0.5403 0.041 Uiso 1 1 calc R . .
C42 C 0.54941(17) -0.22620(13) 0.51125(7) 0.0284(3) Uani 1 1 d . . .
C43 C 0.58747(18) -0.20982(14) 0.56939(7) 0.0332(3) Uani 1 1 d . . .
H43 H 0.5515 -0.2675 0.6056 0.040 Uiso 1 1 calc R . .
C44 C 0.67343(18) -0.11391(15) 0.57340(7) 0.0330(3) Uani 1 1 d . . .
H44 H 0.6957 -0.1044 0.6125 0.040 Uiso 1 1 calc R . .
C45 C 0.73180(16) -0.02612(13) 0.51964(6) 0.0263(3) Uani 1 1 d . . .
C46 C 0.82563(17) 0.07274(14) 0.52220(7) 0.0293(3) Uani 1 1 d . . .
H46 H 0.8480 0.0858 0.5607 0.035 Uiso 1 1 calc R . .
C47 C 0.88441(17) 0.14983(13) 0.46905(7) 0.0277(3) Uani 1 1 d . . .
H47 H 0.9499 0.2159 0.4699 0.033 Uiso 1 1 calc R . .
C48 C 0.67679(16) 0.45038(11) 0.23485(6) 0.0215(3) Uani 1 1 d . . .
C49 C 0.73998(18) 0.51224(13) 0.28105(6) 0.0288(3) Uani 1 1 d . . .
H49A H 0.8010 0.4510 0.3078 0.035 Uiso 1 1 calc R . .
H49B H 0.6502 0.5437 0.3075 0.035 Uiso 1 1 calc R . .
C50 C 0.8468(2) 0.61918(14) 0.24802(8) 0.0400(4) Uani 1 1 d . . .
H50A H 0.9387 0.5874 0.2237 0.060 Uiso 1 1 calc R . .
H50B H 0.8826 0.6597 0.2785 0.060 Uiso 1 1 calc R . .
H50C H 0.7871 0.6788 0.2208 0.060 Uiso 1 1 calc R . .
O1W O 0.56379(14) 0.06160(10) 0.29582(5) 0.0361(3) Uani 1 1 d D . .
H01 H 0.579(2) 0.0031(16) 0.3300(7) 0.073(7) Uiso 1 1 d D . .
H02 H 0.540(2) 0.0164(17) 0.2670(7) 0.065(6) Uiso 1 1 d D . .
O2W O 0.45768(13) -0.09132(10) 0.22302(5) 0.0338(3) Uani 1 1 d D . .
H03 H 0.387(2) -0.1473(16) 0.2463(8) 0.066(6) Uiso 1 1 d D . .
H04 H 0.401(2) -0.0483(18) 0.1929(8) 0.078(7) Uiso 1 1 d D . .
O3W O 0.31694(17) 0.25644(16) 0.27101(7) 0.0730(5) Uani 1 1 d D . .
H05 H 0.229(2) 0.249(2) 0.2992(9) 0.083(8) Uiso 1 1 d D . .
H06 H 0.380(3) 0.1857(18) 0.2793(12) 0.102(9) Uiso 1 1 d D . .
C91 C -0.1871(5) 0.6005(4) 0.0626(2) 0.0472(10) Uiso 0.50 1 d PD A -1
H91A H -0.1999 0.6345 0.1003 0.071 Uiso 0.50 1 calc PR A -1
H91B H -0.2624 0.5344 0.0674 0.071 Uiso 0.50 1 calc PR A -1
H91C H -0.2072 0.6657 0.0278 0.071 Uiso 0.50 1 calc PR A -1
C92 C -0.0210(4) 0.5495(3) 0.05099(16) 0.0398(8) Uiso 0.50 1 d PD A -1
H92A H 0.0544 0.6155 0.0491 0.048 Uiso 0.50 1 calc PR A -1
H92B H -0.0025 0.4827 0.0860 0.048 Uiso 0.50 1 calc PR A -1
O93 O 0.0077(6) 0.5074(4) 0.0015(2) 0.0337(5) Uiso 0.50 1 d PD A -1
C94 C 0.1448(4) 0.4487(3) -0.01821(15) 0.0362(7) Uiso 0.50 1 d PD A -1
H94A H 0.1718 0.3836 0.0162 0.043 Uiso 0.50 1 calc PR A -1
H94B H 0.2308 0.5089 -0.0281 0.043 Uiso 0.50 1 calc PR A -1
C95 C 0.1417(5) 0.3905(4) -0.07356(18) 0.0416(9) Uiso 0.50 1 d PD A -1
H95A H 0.2453 0.3518 -0.0841 0.062 Uiso 0.50 1 calc PR A -1
H95B H 0.1176 0.4540 -0.1085 0.062 Uiso 0.50 1 calc PR A -1
H95C H 0.0602 0.3279 -0.0640 0.062 Uiso 0.50 1 calc PR A -1

loop_
_atom_site_aniso_label
_atom_site_aniso_U_11
_atom_site_aniso_U_22
_atom_site_aniso_U_33
_atom_site_aniso_U_23
_atom_site_aniso_U_13
_atom_site_aniso_U_12
O1 0.0319(6) 0.0317(5) 0.0362(6) -0.0058(5) -0.0110(5) -0.0044(4)
N1 0.0244(6) 0.0220(6) 0.0231(6) -0.0091(4) -0.0021(5) 0.0010(5)
C2 0.0264(8) 0.0260(7) 0.0279(7) -0.0129(6) -0.0033(6) 0.0036(6)
C3 0.0472(10) 0.0262(8) 0.0376(9) -0.0114(6) 0.0053(7) 0.0072(7)
C4 0.0241(8) 0.0361(8) 0.0336(8) -0.0156(7) 0.0017(6) 0.0025(6)
C5 0.0235(8) 0.0365(8) 0.0293(8) -0.0082(6) -0.0007(6) -0.0050(6)
C6 0.0308(9) 0.0495(10) 0.0464(10) -0.0050(8) 0.0088(7) -0.0073(8)
C7 0.0255(7) 0.0249(7) 0.0279(7) -0.0054(6) -0.0030(6) -0.0031(6)
C8 0.0232(7) 0.0237(7) 0.0222(7) -0.0080(5) -0.0038(5) -0.0005(5)
N9 0.0341(7) 0.0186(6) 0.0309(7) -0.0063(5) 0.0069(5) 0.0015(5)
C10 0.0316(8) 0.0193(6) 0.0266(7) -0.0055(5) 0.0024(6) 0.0023(6)
C11 0.0266(7) 0.0175(6) 0.0208(7) -0.0036(5) 0.0015(5) 0.0011(5)
C12 0.0217(7) 0.0202(6) 0.0200(7) -0.0014(5) -0.0002(5) 0.0010(5)
C13 0.0285(8) 0.0362(8) 0.0276(8) -0.0033(6) -0.0052(6) 0.0104(6)
C14 0.0610(13) 0.0562(12) 0.0357(10) 0.0093(8) -0.0033(9) 0.0264(9)
C15 0.0241(7) 0.0179(6) 0.0168(6) -0.0024(5) -0.0008(5) -0.0022(5)
C16 0.0287(8) 0.0248(7) 0.0191(7) -0.0044(5) -0.0022(5) -0.0036(6)
N17 0.0382(8) 0.0385(7) 0.0191(6) -0.0071(5) -0.0005(5) -0.0166(6)
C18 0.0226(7) 0.0275(7) 0.0241(7) -0.0071(6) -0.0063(5) -0.0007(5)
C19 0.0265(7) 0.0276(7) 0.0245(7) -0.0068(6) -0.0054(6) -0.0009(6)
C20 0.0272(8) 0.0263(7) 0.0293(8) -0.0110(6) -0.0097(6) 0.0081(6)
C21 0.0467(10) 0.0346(8) 0.0303(8) -0.0146(7) -0.0118(7) 0.0045(7)
C22 0.0326(8) 0.0244(7) 0.0381(9) -0.0110(6) -0.0137(7) 0.0025(6)
C23 0.0263(8) 0.0240(7) 0.0368(8) -0.0045(6) -0.0113(6) 0.0005(6)
C24 0.0411(10) 0.0332(8) 0.0434(10) -0.0017(7) -0.0123(8) -0.0117(7)
N25 0.0264(6) 0.0279(6) 0.0268(6) -0.0025(5) -0.0076(5) -0.0040(5)
C26 0.0246(7) 0.0165(6) 0.0180(6) -0.0023(5) 0.0000(5) -0.0008(5)
C27 0.0318(8) 0.0198(6) 0.0274(7) -0.0072(5) -0.0034(6) 0.0050(6)
C28 0.0361(9) 0.0337(8) 0.0342(9) -0.0125(7) 0.0011(7) 0.0096(7)
C29 0.0218(7) 0.0191(6) 0.0209(7) -0.0022(5) -0.0024(5) -0.0001(5)
C30 0.0235(7) 0.0252(7) 0.0270(7) -0.0035(6) -0.0045(6) 0.0007(5)
N31 0.0260(6) 0.0220(6) 0.0247(6) -0.0025(5) -0.0057(5) -0.0011(5)
C32 0.0247(7) 0.0193(6) 0.0288(7) -0.0074(5) -0.0068(6) 0.0044(5)
C34 0.0228(7) 0.0228(7) 0.0264(7) -0.0069(5) -0.0071(5) 0.0067(5)
N35 0.0218(6) 0.0244(6) 0.0241(6) -0.0057(5) -0.0041(5) 0.0031(5)
C36 0.0197(7) 0.0267(7) 0.0232(7) -0.0047(5) -0.0032(5) 0.0060(5)
C37 0.0195(7) 0.0274(7) 0.0257(7) -0.0043(6) -0.0028(5) 0.0044(5)
N38 0.0271(7) 0.0314(6) 0.0289(7) -0.0063(5) -0.0060(5) -0.0005(5)
C39 0.0292(8) 0.0358(8) 0.0379(9) -0.0088(7) -0.0081(7) -0.0026(6)
C40 0.0268(8) 0.0308(8) 0.0497(10) -0.0047(7) -0.0050(7) -0.0042(6)
C41 0.0256(8) 0.0305(8) 0.0416(9) 0.0020(7) -0.0012(7) 0.0005(6)
C42 0.0211(7) 0.0289(7) 0.0317(8) 0.0000(6) -0.0026(6) 0.0052(6)
C43 0.0309(8) 0.0372(8) 0.0262(8) 0.0035(6) -0.0022(6) 0.0038(7)
C44 0.0308(8) 0.0441(9) 0.0226(7) -0.0039(6) -0.0056(6) 0.0075(7)
C45 0.0237(7) 0.0304(7) 0.0245(7) -0.0056(6) -0.0052(6) 0.0079(6)
C46 0.0297(8) 0.0359(8) 0.0251(7) -0.0111(6) -0.0086(6) 0.0068(6)
C47 0.0278(8) 0.0262(7) 0.0315(8) -0.0096(6) -0.0083(6) 0.0052(6)
C48 0.0263(7) 0.0184(6) 0.0198(7) -0.0048(5) -0.0012(5) -0.0024(5)
C49 0.0393(9) 0.0245(7) 0.0255(7) -0.0091(6) -0.0072(6) -0.0020(6)
C50 0.0496(11) 0.0313(8) 0.0434(10) -0.0073(7) -0.0166(8) -0.0126(7)
O1W 0.0424(7) 0.0374(6) 0.0286(6) -0.0027(5) -0.0069(5) -0.0096(5)
O2W 0.0394(7) 0.0312(6) 0.0304(6) -0.0025(5) -0.0066(5) -0.0041(5)
O3W 0.0396(8) 0.0890(12) 0.0623(10) 0.0400(8) 0.0086(7) 0.0014(8)

loop_
_atom_type_symbol
_atom_type_description
_atom_type_scat_dispersion_real
_atom_type_scat_dispersion_imag
_atom_type_scat_source
C C 0.0033 0.0016 'International Tables Vol C Tables 4.2.6.8 and 6.1.1.4'
H H 0.0000 0.0000 'International Tables Vol C Tables 4.2.6.8 and 6.1.1.4'
N N 0.0061 0.0033 'International Tables Vol C Tables 4.2.6.8 and 6.1.1.4'
O O 0.0106 0.0060 'International Tables Vol C Tables 4.2.6.8 and 6.1.1.4'

loop_
_geom_angle_atom_site_label_1
_geom_angle_atom_site_label_2
_geom_angle_atom_site_label_3
_geom_angle
_geom_angle_site_symmetry_1
_geom_angle_site_symmetry_3
_geom_angle_publ_flag
C8 N1 C2 117.54(12) . . ?
N1 C2 C4 122.53(13) . . ?
N1 C2 C3 115.99(13) . . ?
C4 C2 C3 121.48(13) . . ?
C2 C4 C5 119.66(14) . . ?
C7 C5 C4 118.22(13) . . ?
C7 C5 C6 121.51(14) . . ?
C4 C5 C6 120.21(15) . . ?
C5 C7 C8 119.29(13) . . ?
N1 C8 N9 117.43(12) . . ?
N1 C8 C7 122.76(13) . . ?
N9 C8 C7 119.80(12) . . ?
C8 N9 C10 122.36(11) . . ?
N9 C10 C11 108.06(11) . . ?
C48 C11 C12 120.33(12) . . ?
C48 C11 C10 119.81(12) . . ?
C12 C11 C10 119.64(12) . . ?
C15 C12 C11 119.40(12) . . ?
C15 C12 C13 120.36(12) . . ?
C11 C12 C13 120.24(12) . . ?
C12 C13 C14 111.90(13) . . ?
C12 C15 C26 120.70(11) . . ?
C12 C15 C16 119.50(12) . . ?
C26 C15 C16 119.68(12) . . ?
N17 C16 C15 109.59(11) . . ?
C18 N17 C16 123.33(12) . . ?
N25 C18 N17 115.34(12) . . ?
N25 C18 C19 122.68(12) . . ?
N17 C18 C19 121.95(12) . . ?
C20 C19 C18 119.11(13) . . ?
C19 C20 C22 117.97(13) . . ?
C19 C20 C21 120.69(13) . . ?
C22 C20 C21 121.34(12) . . ?
C23 C22 C20 119.87(13) . . ?
N25 C23 C22 122.63(13) . . ?
N25 C23 C24 115.28(13) . . ?
C22 C23 C24 122.08(13) . . ?
C18 N25 C23 117.71(12) . . ?
C15 C26 C29 119.22(12) . . ?
C15 C26 C27 119.94(11) . . ?
C29 C26 C27 120.84(12) . . ?
C26 C27 C28 112.50(11) . . ?
C48 C29 C26 120.56(12) . . ?
C48 C29 C30 119.36(11) . . ?
C26 C29 C30 120.01(12) . . ?
N31 C30 C29 109.90(11) . . ?
C32 N31 C30 122.04(11) . . ?
O1 C32 N31 123.70(13) . . ?
O1 C32 C34 119.38(12) . . ?
N31 C32 C34 116.92(11) . . ?
N35 C34 C47 123.78(13) . . ?
N35 C34 C32 117.28(12) . . ?
C47 C34 C32 118.91(12) . . ?
C34 N35 C36 117.69(11) . . ?
N35 C36 C45 122.49(12) . . ?
N35 C36 C37 118.39(12) . . ?
C45 C36 C37 119.10(12) . . ?
N38 C37 C42 122.70(13) . . ?
N38 C37 C36 118.03(12) . . ?
C42 C37 C36 119.26(13) . . ?
C39 N38 C37 117.50(13) . . ?
N38 C39 C40 123.95(15) . . ?
C41 C40 C39 118.56(14) . . ?
C40 C41 C42 119.73(14) . . ?
C41 C42 C37 117.55(14) . . ?
C41 C42 C43 122.84(14) . . ?
C37 C42 C43 119.60(13) . . ?
C44 C43 C42 121.06(14) . . ?
C43 C44 C45 121.09(14) . . ?
C46 C45 C36 117.80(13) . . ?
C46 C45 C44 122.34(13) . . ?
C36 C45 C44 119.85(13) . . ?
C47 C46 C45 119.66(13) . . ?
C46 C47 C34 118.53(13) . . ?
C29 C48 C11 119.68(12) . . ?
C29 C48 C49 120.89(12) . . ?
C11 C48 C49 119.40(12) . . ?
C48 C49 C50 110.83(12) . . ?
O93 C92 C91 113.6(4) . . ?
C92 O93 C94 125.9(4) . . ?
O93 C94 C95 115.9(3) . . ?

loop_
_geom_bond_atom_site_label_1
_geom_bond_atom_site_label_2
_geom_bond_distance
_geom_bond_site_symmetry_2
_geom_bond_publ_flag
O1 C32 1.2435(16) . ?
N1 C8 1.3425(17) . ?
N1 C2 1.3575(18) . ?
C2 C4 1.379(2) . ?
C2 C3 1.503(2) . ?
C4 C5 1.403(2) . ?
C5 C7 1.368(2) . ?
C5 C6 1.507(2) . ?
C7 C8 1.4079(19) . ?
C8 N9 1.3687(18) . ?
N9 C10 1.4654(18) . ?
C10 C11 1.5112(19) . ?
C11 C48 1.4003(19) . ?
C11 C12 1.4043(18) . ?
C12 C15 1.3996(18) . ?
C12 C13 1.5212(19) . ?
C13 C14 1.533(2) . ?
C15 C26 1.4018(18) . ?
C15 C16 1.5140(17) . ?
C16 N17 1.4540(17) . ?
N17 C18 1.3651(17) . ?
C18 N25 1.3443(17) . ?
C18 C19 1.4013(19) . ?
C19 C20 1.3859(18) . ?
C20 C22 1.394(2) . ?
C20 C21 1.502(2) . ?
C22 C23 1.378(2) . ?
C23 N25 1.3529(17) . ?
C23 C24 1.501(2) . ?
C26 C29 1.4024(18) . ?
C26 C27 1.5161(19) . ?
C27 C28 1.531(2) . ?
C29 C48 1.3995(19) . ?
C29 C30 1.5144(18) . ?
C30 N31 1.4672(17) . ?
N31 C32 1.3310(17) . ?
C32 C34 1.5026(19) . ?
C34 N35 1.3297(17) . ?
C34 C47 1.4041(19) . ?
N35 C36 1.3567(17) . ?
C36 C45 1.4102(19) . ?
C36 C37 1.4521(19) . ?
C37 N38 1.3569(17) . ?
C37 C42 1.4130(19) . ?
N38 C39 1.3269(18) . ?
C39 C40 1.402(2) . ?
C40 C41 1.367(2) . ?
C41 C42 1.405(2) . ?
C42 C43 1.435(2) . ?
C43 C44 1.348(2) . ?
C44 C45 1.433(2) . ?
C45 C46 1.407(2) . ?
C46 C47 1.365(2) . ?
C48 C49 1.5227(18) . ?
C49 C50 1.534(2) . ?
C91 C92 1.504(5) . ?
C92 O93 1.273(5) . ?
O93 C94 1.368(6) . ?
C94 C95 1.512(5) . ?

loop_
_geom_hbond_atom_site_label_D
_geom_hbond_atom_site_label_H
_geom_hbond_atom_site_label_A
_geom_hbond_distance_DH
_geom_hbond_distance_HA
_geom_hbond_distance_DA
_geom_hbond_angle_DHA
_geom_hbond_site_symmetry_A
N9 H09 O3W 0.866(14) 2.483(14) 3.322(2) 163.3(15) .
N17 H017 O3W 0.877(14) 2.586(15) 3.393(2) 153.3(14) .
N31 H031 O1W 0.882(13) 2.178(14) 3.0492(16) 169.7(14) .
O1W H01 N38 0.919(14) 2.068(15) 2.9670(16) 165.8(18) .
O1W H01 N35 0.919(14) 2.571(17) 3.1618(16) 122.5(15) .
O1W H02 O2W 0.941(13) 1.912(14) 2.8380(15) 167.4(18) .
O2W H03 N1 0.919(14) 2.053(14) 2.9704(15) 177(2) 1_545
O2W H04 N25 0.925(14) 2.024(15) 2.9396(16) 170.1(18) .
O3W H05 O1 0.901(14) 1.955(15) 2.8423(19) 168(2) 1_455
O3W H06 O1W 0.928(14) 2.056(15) 2.963(2) 165(2) .
C7 H7 O1 0.95 2.45 3.2694(17) 144.4 1_455
C39 H39 N1 0.95 2.58 3.3730(19) 141.6 1_545

loop_
_geom_torsion_atom_site_label_1
_geom_torsion_atom_site_label_2
_geom_torsion_atom_site_label_3
_geom_torsion_atom_site_label_4
_geom_torsion
_geom_torsion_site_symmetry_1
_geom_torsion_site_symmetry_2
_geom_torsion_site_symmetry_3
_geom_torsion_site_symmetry_4
_geom_torsion_publ_flag
C8 N1 C2 C4 1.0(2) . . . . ?
C8 N1 C2 C3 -178.52(12) . . . . ?
N1 C2 C4 C5 -0.5(2) . . . . ?
C3 C2 C4 C5 178.95(14) . . . . ?
C2 C4 C5 C7 0.2(2) . . . . ?
C2 C4 C5 C6 -176.99(14) . . . . ?
C4 C5 C7 C8 -0.3(2) . . . . ?
C6 C5 C7 C8 176.84(14) . . . . ?
C2 N1 C8 N9 179.79(12) . . . . ?
C2 N1 C8 C7 -1.12(19) . . . . ?
C5 C7 C8 N1 0.8(2) . . . . ?
C5 C7 C8 N9 179.87(13) . . . . ?
N1 C8 N9 C10 -8.29(19) . . . . ?
C7 C8 N9 C10 172.59(13) . . . . ?
C8 N9 C10 C11 -172.05(12) . . . . ?
N9 C10 C11 C48 -84.21(15) . . . . ?
N9 C10 C11 C12 90.50(15) . . . . ?
C48 C11 C12 C15 -1.02(19) . . . . ?
C10 C11 C12 C15 -175.70(11) . . . . ?
C48 C11 C12 C13 178.83(12) . . . . ?
C10 C11 C12 C13 4.15(18) . . . . ?
C15 C12 C13 C14 -92.44(17) . . . . ?
C11 C12 C13 C14 87.71(17) . . . . ?
C11 C12 C15 C26 3.44(18) . . . . ?
C13 C12 C15 C26 -176.41(12) . . . . ?
C11 C12 C15 C16 179.57(11) . . . . ?
C13 C12 C15 C16 -0.28(18) . . . . ?
C12 C15 C16 N17 -89.47(15) . . . . ?
C26 C15 C16 N17 86.70(15) . . . . ?
C15 C16 N17 C18 -174.07(13) . . . . ?
C16 N17 C18 N25 172.78(13) . . . . ?
C16 N17 C18 C19 -5.6(2) . . . . ?
N25 C18 C19 C20 1.5(2) . . . . ?
N17 C18 C19 C20 179.82(14) . . . . ?
C18 C19 C20 C22 -0.4(2) . . . . ?
C18 C19 C20 C21 179.14(13) . . . . ?
C19 C20 C22 C23 -0.4(2) . . . . ?
C21 C20 C22 C23 -179.93(14) . . . . ?
C20 C22 C23 N25 0.2(2) . . . . ?
C20 C22 C23 C24 179.09(14) . . . . ?
N17 C18 N25 C23 179.82(13) . . . . ?
C19 C18 N25 C23 -1.8(2) . . . . ?
C22 C23 N25 C18 0.9(2) . . . . ?
C24 C23 N25 C18 -178.07(13) . . . . ?
C12 C15 C26 C29 -3.95(18) . . . . ?
C16 C15 C26 C29 179.93(11) . . . . ?
C12 C15 C26 C27 176.19(12) . . . . ?
C16 C15 C26 C27 0.07(18) . . . . ?
C15 C26 C27 C28 90.44(15) . . . . ?
C29 C26 C27 C28 -89.42(15) . . . . ?
C15 C26 C29 C48 2.05(18) . . . . ?
C27 C26 C29 C48 -178.09(12) . . . . ?
C15 C26 C29 C30 178.90(11) . . . . ?
C27 C26 C29 C30 -1.25(18) . . . . ?
C48 C29 C30 N31 79.76(15) . . . . ?
C26 C29 C30 N31 -97.13(14) . . . . ?
C29 C30 N31 C32 -138.74(13) . . . . ?
C30 N31 C32 O1 -2.3(2) . . . . ?
C30 N31 C32 C34 177.33(12) . . . . ?
O1 C32 C34 N35 -160.23(13) . . . . ?
N31 C32 C34 N35 20.09(18) . . . . ?
O1 C32 C34 C47 17.9(2) . . . . ?
N31 C32 C34 C47 -161.78(13) . . . . ?
C47 C34 N35 C36 -1.9(2) . . . . ?
C32 C34 N35 C36 176.12(12) . . . . ?
C34 N35 C36 C45 1.1(2) . . . . ?
C34 N35 C36 C37 -177.64(12) . . . . ?
N35 C36 C37 N38 -2.78(19) . . . . ?
C45 C36 C37 N38 178.46(12) . . . . ?
N35 C36 C37 C42 176.78(12) . . . . ?
C45 C36 C37 C42 -2.0(2) . . . . ?
C42 C37 N38 C39 -0.7(2) . . . . ?
C36 C37 N38 C39 178.83(13) . . . . ?
C37 N38 C39 C40 0.4(2) . . . . ?
N38 C39 C40 C41 0.1(2) . . . . ?
C39 C40 C41 C42 -0.1(2) . . . . ?
C40 C41 C42 C37 -0.2(2) . . . . ?
C40 C41 C42 C43 179.08(15) . . . . ?
N38 C37 C42 C41 0.6(2) . . . . ?
C36 C37 C42 C41 -178.90(13) . . . . ?
N38 C37 C42 C43 -178.66(13) . . . . ?
C36 C37 C42 C43 1.8(2) . . . . ?
C41 C42 C43 C44 -179.60(15) . . . . ?
C37 C42 C43 C44 -0.3(2) . . . . ?
C42 C43 C44 C45 -1.0(2) . . . . ?
N35 C36 C45 C46 0.9(2) . . . . ?
C37 C36 C45 C46 179.63(13) . . . . ?
N35 C36 C45 C44 -177.99(13) . . . . ?
C37 C36 C45 C44 0.7(2) . . . . ?
C43 C44 C45 C46 -178.10(14) . . . . ?
C43 C44 C45 C36 0.8(2) . . . . ?
C36 C45 C46 C47 -2.2(2) . . . . ?
C44 C45 C46 C47 176.72(14) . . . . ?
C45 C46 C47 C34 1.4(2) . . . . ?
N35 C34 C47 C46 0.7(2) . . . . ?
C32 C34 C47 C46 -177.33(13) . . . . ?
C26 C29 C48 C11 0.32(19) . . . . ?
C30 C29 C48 C11 -176.55(12) . . . . ?
C26 C29 C48 C49 -177.66(12) . . . . ?
C30 C29 C48 C49 5.47(18) . . . . ?
C12 C11 C48 C29 -0.84(19) . . . . ?
C10 C11 C48 C29 173.83(11) . . . . ?
C12 C11 C48 C49 177.17(11) . . . . ?
C10 C11 C48 C49 -8.16(18) . . . . ?
C29 C48 C49 C50 93.12(15) . . . . ?
C11 C48 C49 C50 -84.87(16) . . . . ?
C91 C92 O93 C94 -175.4(4) . . . . ?
C92 O93 C94 C95 171.2(4) . . . . ?
